data_2004931
loop_
_publ_author_name
'Gainsford, G. J.'
'Tyler, P. C.'
'Furneaux, R. H.'

_publ_section_title
;(1<i>R</i>,2<i>S</i>,4<i>R</i>)-2-Benzyloxy-4-methoxy-5-(1-methylethyl)-6,8-dioxabicyclo[3.2.1]octane
 and
 (1<i>R</i>,2<i>S</i>,4<i>R</i>)-2-Benzyloxy-4-methoxy-2-methyl-6,8-dioxabicyclo[3.2.1]octane
;
_journal_issue 5
_journal_name_full 'Acta Crystallographica Section C'
_journal_page_first 1274
_journal_page_last 1277
_journal_paper_doi 10.1107/S0108270195015964
_journal_volume 52
_journal_year 1996
_chemical_formula_moiety 'C15 H20 O4'
_chemical_formula_structural 'C60 H80 O16'
_chemical_formula_sum 'C15 H20 O4'
_chemical_formula_weight 264.31
_chemical_name_systematic
;
 1,6-anhydro-4-O-benzyl-3-deoxy-4-C-methyl-2-O-methyl-\b-D-ribo-hexopyranose
;
_space_group_IT_number 19
_symmetry_cell_setting orthorhombic
_symmetry_space_group_name_Hall 'P 2ac 2ab'
_symmetry_space_group_name_H-M 'P 21 21 21'
_audit_creation_method SHELXL
_cell_angle_alpha 90.00
_cell_angle_beta 90.00
_cell_angle_gamma 90.00
_cell_formula_units_Z 4
_cell_length_a 5.934(3)
_cell_length_b 6.907(3)
_cell_length_c 32.751(18)
_cell_measurement_reflns_used 25
_cell_measurement_temperature 133(2)
_cell_measurement_theta_max 11.8
_cell_measurement_theta_min 3.2
_cell_volume 1342.3(12)
_computing_cell_refinement 'R3m Software'
_computing_data_collection 'R3m Software (Siemens, 1983)'
_computing_data_reduction 'SHELXTL (Sheldrick, 1983)'
_computing_molecular_graphics 'ORTEPII (Johnson, 1976)'
_computing_publication_material 'CIFTAB (Sheldrick, 1993)'
_computing_structure_refinement 'SHELXL93 (Sheldrick, 1993)'
_computing_structure_solution 'SHELXS86 (Sheldrick, 1985)'
_diffrn_ambient_temperature 133(2)
_diffrn_measurement_device 'Siemens/Nicolet R3m 4-circle diffractometer'
_diffrn_measurement_method '\w scan'
_diffrn_radiation_monochromator graphite
_diffrn_radiation_source 'fine-focus sealed tube'
_diffrn_radiation_type MoK\a
_diffrn_radiation_wavelength 0.71069
_diffrn_reflns_av_R_equivalents 0.0131
_diffrn_reflns_av_sigmaI/netI 0.0962
_diffrn_reflns_limit_h_max 6
_diffrn_reflns_limit_h_min -1
_diffrn_reflns_limit_k_max 7
_diffrn_reflns_limit_k_min 0
_diffrn_reflns_limit_l_max 35
_diffrn_reflns_limit_l_min 0
_diffrn_reflns_number 1115
_diffrn_reflns_theta_max 22.48
_diffrn_reflns_theta_min 2.49
_diffrn_standards_decay_% none
_diffrn_standards_interval_count 97
_diffrn_standards_number 3
_exptl_absorpt_coefficient_mu 0.094
_exptl_absorpt_correction_type none
_exptl_crystal_colour Colourless
_exptl_crystal_density_diffrn 1.308
_exptl_crystal_description Plate
_exptl_crystal_F_000 568
_exptl_crystal_size_max 0.48
_exptl_crystal_size_mid 0.21
_exptl_crystal_size_min 0.055
_refine_diff_density_max 0.249
_refine_diff_density_min -0.241
_refine_ls_abs_structure_details 'not determined'
_refine_ls_abs_structure_Flack 2.(4)
_refine_ls_extinction_method none
_refine_ls_goodness_of_fit_all 0.983
_refine_ls_goodness_of_fit_obs 1.094
_refine_ls_hydrogen_treatment noref
_refine_ls_matrix_type full
_refine_ls_number_parameters 172
_refine_ls_number_reflns 1073
_refine_ls_number_restraints 0
_refine_ls_restrained_S_all 1.027
_refine_ls_restrained_S_obs 1.094
_refine_ls_R_factor_all 0.0969
_refine_ls_R_factor_obs 0.0585
_refine_ls_shift/esd_max -0.025
_refine_ls_shift/esd_mean 0.003
_refine_ls_structure_factor_coef Fsqd
_refine_ls_weighting_details 'w = 1/[\s^2^(Fo^2^)+(0.0591P)^2^] where P=(Fo^2^+2Fc^2^)/3'
_refine_ls_weighting_scheme calc
_refine_ls_wR_factor_all 0.1374
_refine_ls_wR_factor_obs 0.1131
_reflns_number_observed 705
_reflns_number_total 1076
_reflns_observed_criterion >2sigma(I)
_cod_data_source_file ta1065.cif
_cod_data_source_block 2
_cod_depositor_comments
;
The following automatic conversions were performed:

'_geom_bond_publ_flag' value 'YES' changed to 'yes' according to
/home/saulius/struct/CIF-dictionaries/cif_core.dic dictionary named
'cif_core.dic' version 2.4.1 from 2010-06-29 (15
times).

'_geom_bond_publ_flag' value 'NO' changed to 'no' according
to /home/saulius/struct/CIF-dictionaries/cif_core.dic dictionary
named 'cif_core.dic' version 2.4.1 from 2010-06-29 (26
times).

'_geom_angle_publ_flag' value 'YES' changed to 'yes'
according to /home/saulius/struct/CIF-dictionaries/cif_core.dic
dictionary named 'cif_core.dic' version 2.4.1 from 2010-06-29 (22
times).

'_geom_angle_publ_flag' value 'NO' changed to 'no' according
to /home/saulius/struct/CIF-dictionaries/cif_core.dic dictionary
named 'cif_core.dic' version 2.4.1 from 2010-06-29 (54
times).

'_geom_torsion_publ_flag' value 'YES' changed to 'yes'
according to /home/saulius/struct/CIF-dictionaries/cif_core.dic
dictionary named 'cif_core.dic' version 2.4.1 from 2010-06-29 (30
times).

'_geom_torsion_publ_flag' value 'NO' changed to 'no'
according to /home/saulius/struct/CIF-dictionaries/cif_core.dic
dictionary named 'cif_core.dic' version 2.4.1 from 2010-06-29 (10
times).

Automatic conversion script
Id: cif_fix_values 1715 2011-07-08 13:25:40Z adriana 

The following automatic conversions were performed:

'_refine_ls_weighting_scheme' value 'calc w =
1/[\s^2^(Fo^2^)+(0.0591P)^2^] where P=(Fo^2^+2Fc^2^)/3' was changed
to 'calc'. New tag '_refine_ls_weighting_details' was created. The
value of the new tag was set to 'w = 1/[\s^2^(Fo^2^)+(0.0591P)^2^]
where P=(Fo^2^+2Fc^2^)/3'.

Automatic conversion script
Id: cif_fix_values 3143 2015-03-26 13:38:13Z robertas 
;
_cod_database_code 2004931

loop_
_symmetry_equiv_pos_as_xyz
'x, y, z'
'x+1/2, -y+1/2, -z'
'-x, y+1/2, -z+1/2'
'-x+1/2, -y, z+1/2'

loop_
_atom_site_aniso_label
_atom_site_aniso_U_11
_atom_site_aniso_U_22
_atom_site_aniso_U_33
_atom_site_aniso_U_12
_atom_site_aniso_U_13
_atom_site_aniso_U_23
O1 0.032(3) 0.043(3) 0.034(3) 0.010(3) 0.001(3) -0.009(3)
O2 0.027(3) 0.026(3) 0.038(3) 0.002(3) 0.000(2) 0.011(3)
O4 0.017(2) 0.038(3) 0.016(3) 0.002(3) -0.004(2) -0.004(3)
O5 0.023(2) 0.027(3) 0.029(3) -0.006(3) 0.000(2) 0.005(3)
C1 0.023(4) 0.029(5) 0.028(4) -0.008(4) -0.008(3) -0.003(4)
C2 0.017(4) 0.037(5) 0.028(4) 0.003(4) 0.006(3) 0.000(4)
C3 0.017(4) 0.027(4) 0.025(4) -0.007(4) 0.003(3) -0.008(4)
C4 0.016(4) 0.026(5) 0.032(4) 0.003(4) -0.002(3) 0.001(4)
C5 0.023(4) 0.027(5) 0.028(4) 0.003(4) -0.007(4) 0.006(4)
C6 0.031(4) 0.036(5) 0.038(5) 0.000(5) 0.002(4) -0.002(4)
C7 0.026(4) 0.045(6) 0.050(5) -0.001(5) 0.002(4) 0.004(5)
C8 0.027(4) 0.040(5) 0.024(4) 0.004(4) -0.003(3) 0.005(4)
C9 0.019(4) 0.021(5) 0.029(4) -0.001(4) -0.010(4) -0.010(4)
C10 0.022(4) 0.045(6) 0.034(5) -0.007(5) 0.002(4) -0.002(4)
C11 0.034(4) 0.038(5) 0.041(5) 0.004(5) 0.001(4) -0.007(4)
C12 0.031(4) 0.027(5) 0.042(5) 0.005(5) 0.006(4) -0.004(4)
C13 0.030(4) 0.049(6) 0.024(4) -0.001(5) 0.011(4) -0.001(4)
C14 0.037(5) 0.047(6) 0.025(4) -0.012(5) -0.006(4) -0.003(4)
C15 0.026(4) 0.033(5) 0.033(4) 0.004(4) -0.001(4) -0.003(4)

loop_
_atom_site_label
_atom_site_occupancy
_atom_site_fract_x
_atom_site_fract_y
_atom_site_fract_z
_atom_site_U_iso_or_equiv
_atom_site_thermal_displace_type
_atom_site_calc_flag
_atom_site_refinement_flags
_atom_site_type_symbol
O1 1 -.0027(8) .1523(7) .19987(13) .0362(14) Uani d . O
O2 1 .3895(7) -0.2442(7) .20321(13) .0305(13) Uani d . O
O4 1 .1466(7) -0.3150(7) .12065(12) .0239(12) Uani d . O
O5 1 .2463(7) .0550(8) .15172(13) .0267(13) Uani d . O
C1 1 .2024(11) .0498(12) .1942(2) .026(2) Uani d . C
H1 1 .3273(11) .1137(12) .2097(2) .032 Uiso calc R H
C2 1 .1720(11) -0.1585(11) .2086(2) .027(2) Uani d . C
H2 1 .1334(11) -0.1584(11) .2383(2) .033 Uiso calc R H
C3 1 -.0214(11) -0.2522(10) .1846(2) .023(2) Uani d . C
H3A 1 -.0086(11) -0.3946(10) .1871(2) .028 Uiso calc R H
H3B 1 -0.1660(11) -0.2133(10) .1973(2) .028 Uiso calc R H
C4 1 -.0267(11) -0.1982(11) .1394(2) .025(2) Uani d . C
C5 1 .0248(12) .0150(10) .1352(2) .026(2) Uani d . C
H5 1 .0169(12) .0551(10) .1059(2) .031 Uiso calc R H
C6 1 -0.1203(12) .1489(12) .1616(2) .035(2) Uani d . C
H6A 1 -0.1297(12) .2801(12) .1495(2) .042 Uiso calc R H
H6B 1 -0.2745(12) .0964(12) .1648(2) .042 Uiso calc R H
C7 1 .3961(12) -0.4452(12) .2132(2) .040(2) Uani d . C
H7A 1 .5489(12) -0.4949(12) .2089(2) .048 Uiso calc R H
H7B 1 .2904(12) -0.5159(12) .1957(2) .048 Uiso calc R H
H7C 1 .3534(12) -0.4628(12) .2419(2) .048 Uiso calc R H
C8 1 .1835(11) -0.2917(11) .0784(2) .030(2) Uani d . C
H8A 1 .2470(11) -0.1617(11) .0729(2) .036 Uiso calc R H
H8B 1 .0389(11) -0.3032(11) .0635(2) .036 Uiso calc R H
C9 1 .3458(11) -0.4459(11) .0638(2) .023(2) Uani d . C
C10 1 .3636(13) -0.6190(11) .0839(2) .034(2) Uani d . C
H10 1 .2704(13) -0.6430(11) .1069(2) .040 Uiso calc R H
C11 1 .5141(13) -0.7591(12) .0714(2) .038(2) Uani d . C
H11 1 .5235(13) -0.8786(12) .0856(2) .045 Uiso calc R H
C12 1 .6497(13) -0.7257(11) .0384(2) .033(2) Uani d . C
H12 1 .7548(13) -0.8213(11) .0299(2) .040 Uiso calc R H
C13 1 .6336(12) -0.5538(12) .0177(2) .034(2) Uani d . C
H13 1 .7267(12) -0.5310(12) -.0055(2) .041 Uiso calc R H
C14 1 .4818(12) -0.4128(12) .0303(2) .036(2) Uani d . C
H14 1 .4717(12) -0.2936(12) .0159(2) .044 Uiso calc R H
C15 1 -0.2573(10) -0.2500(11) .1208(2) .031(2) Uani d . C
H15A 1 -0.2850(10) -0.3890(11) .1241(2) .037 Uiso calc R H
H15B 1 -0.2577(10) -0.2171(11) .0917(2) .037 Uiso calc R H
H15C 1 -0.3759(10) -0.1769(11) .1348(2) .037 Uiso calc R H

loop_
_atom_type_symbol
_atom_type_description
_atom_type_scat_dispersion_real
_atom_type_scat_dispersion_imag
_atom_type_scat_source
C C 0.0033 0.0016 'International Tables Vol C Tables 4.2.6.8 and 6.1.1.4'
H H 0.0000 0.0000 'International Tables Vol C Tables 4.2.6.8 and 6.1.1.4'
O O 0.0106 0.0060 'International Tables Vol C Tables 4.2.6.8 and 6.1.1.4'

loop_
_geom_angle_atom_site_label_1
_geom_angle_atom_site_label_2
_geom_angle_atom_site_label_3
_geom_angle
_geom_angle_publ_flag
C1 O1 C6 107.2(5) yes
C7 O2 C2 113.5(6) yes
C8 O4 C4 117.6(5) yes
C1 O5 C5 101.3(5) yes
O5 C1 O1 105.8(6) yes
O5 C1 C2 110.4(6) yes
O1 C1 C2 109.2(6) yes
O5 C1 H1 110.4(4) no
O1 C1 H1 110.4(4) no
C2 C1 H1 110.4(4) no
O2 C2 C1 104.3(6) yes
O2 C2 C3 116.0(6) yes
C1 C2 C3 109.3(6) yes
O2 C2 H2 109.0(4) no
C1 C2 H2 109.0(4) no
C3 C2 H2 109.0(3) no
C4 C3 C2 114.1(6) yes
C4 C3 H3A 108.7(4) no
C2 C3 H3A 108.7(4) no
C4 C3 H3B 108.7(4) no
C2 C3 H3B 108.7(4) no
H3A C3 H3B 107.6 no
O4 C4 C5 111.2(6) yes
O4 C4 C3 105.1(6) yes
C5 C4 C3 108.8(6) yes
O4 C4 C15 109.5(5) yes
C5 C4 C15 111.7(6) yes
C3 C4 C15 110.2(6) yes
O5 C5 C4 109.6(6) yes
O5 C5 C6 100.6(5) yes
C4 C5 C6 115.1(6) yes
O5 C5 H5 110.4(3) no
C4 C5 H5 110.4(4) no
C6 C5 H5 110.4(4) no
O1 C6 C5 103.3(5) yes
O1 C6 H6A 111.1(4) no
C5 C6 H6A 111.1(4) no
O1 C6 H6B 111.1(4) no
C5 C6 H6B 111.1(4) no
H6A C6 H6B 109.1 no
O2 C7 H7A 109.5(4) no
O2 C7 H7B 109.5(4) no
H7A C7 H7B 109.5 no
O2 C7 H7C 109.5(4) no
H7A C7 H7C 109.5 no
H7B C7 H7C 109.5 no
O4 C8 C9 109.2(6) yes
O4 C8 H8A 109.8(4) no
C9 C8 H8A 109.8(4) no
O4 C8 H8B 109.8(3) no
C9 C8 H8B 109.8(3) no
H8A C8 H8B 108.3 no
C10 C9 C14 118.8(7) no
C10 C9 C8 120.8(7) no
C14 C9 C8 120.4(7) no
C9 C10 C11 121.3(7) no
C9 C10 H10 119.4(5) no
C11 C10 H10 119.4(5) no
C12 C11 C10 119.9(8) no
C12 C11 H11 120.1(5) no
C10 C11 H11 120.1(5) no
C11 C12 C13 119.8(8) no
C11 C12 H12 120.1(5) no
C13 C12 H12 120.1(4) no
C12 C13 C14 120.2(7) no
C12 C13 H13 119.9(4) no
C14 C13 H13 119.9(5) no
C9 C14 C13 120.0(8) no
C9 C14 H14 120.0(5) no
C13 C14 H14 120.0(5) no
H15A C15 H15B 109.5 no
C4 C15 H15C 109.5(4) no
H15A C15 H15C 109.5 no
H15B C15 H15C 109.5 no
C4 C15 H15A 109.5(4) no
C4 C15 H15B 109.5(4) no

loop_
_geom_bond_atom_site_label_1
_geom_bond_atom_site_label_2
_geom_bond_distance
_geom_bond_publ_flag
O1 C1 1.421(8) yes
O1 C6 1.436(8) yes
O2 C7 1.426(9) yes
O2 C2 1.430(8) yes
O4 C8 1.411(7) yes
O4 C4 1.444(8) yes
O5 C1 1.417(8) yes
O5 C5 1.448(8) yes
C1 C2 1.524(10) yes
C1 H1 1.00 no
C2 C3 1.533(9) yes
C2 H2 1.00 no
C3 C4 1.529(9) yes
C3 H3A 0.99 no
C3 H3B 0.99 no
C4 C5 1.510(10) yes
C4 C15 1.540(9) yes
C5 C6 1.530(9) yes
C5 H5 1.00 no
C6 H6A 0.99 no
C6 H6B 0.99 no
C7 H7A 0.98 no
C7 H7B 0.98 no
C7 H7C 0.98 no
C8 C9 1.514(10) yes
C8 H8A 0.99 no
C8 H8B 0.99 no
C9 C10 1.369(9) no
C9 C14 1.380(9) no
C10 C11 1.380(10) no
C10 H10 0.95 no
C11 C12 1.365(9) no
C11 H11 0.95 no
C12 C13 1.372(10) no
C12 H12 0.95 no
C13 C14 1.390(10) no
C13 H13 0.95 no
C14 H14 0.95 no
C15 H15A 0.98 no
C15 H15B 0.98 no
C15 H15C 0.98 no

loop_
_geom_torsion_atom_site_label_1
_geom_torsion_atom_site_label_2
_geom_torsion_atom_site_label_3
_geom_torsion_atom_site_label_4
_geom_torsion
_geom_torsion_publ_flag
C5 O5 C1 O1 -43.2(7) yes
C5 O5 C1 C2 74.8(7) yes
C6 O1 C1 O5 22.5(8) yes
C6 O1 C1 C2 -96.3(7) yes
C7 O2 C2 C1 -177.2(5) yes
C7 O2 C2 C3 -57.1(8) yes
O5 C1 C2 O2 66.6(7) yes
O1 C1 C2 O2 -177.5(5) yes
O5 C1 C2 C3 -58.0(7) yes
O1 C1 C2 C3 57.9(7) yes
O2 C2 C3 C4 -77.5(8) yes
C1 C2 C3 C4 40.0(8) yes
C8 O4 C4 C5 -61.0(7) yes
C8 O4 C4 C3 -178.6(5) yes
C8 O4 C4 C15 63.0(7) no
C2 C3 C4 O4 77.8(7) yes
C2 C3 C4 C5 -41.5(8) yes
C2 C3 C4 C15 -164.3(6) yes
C1 O5 C5 C4 -76.4(7) yes
C1 O5 C5 C6 45.2(7) yes
O4 C4 C5 O5 -55.1(7) yes
C3 C4 C5 O5 60.2(7) yes
C15 C4 C5 O5 -177.9(5) yes
O4 C4 C5 C6 -167.6(5) yes
C3 C4 C5 C6 -52.3(7) yes
C15 C4 C5 C6 69.6(8) no
C1 O1 C6 C5 6.3(7) yes
O5 C5 C6 O1 -31.8(7) yes
C4 C5 C6 O1 85.9(7) yes
C4 O4 C8 C9 -171.8(5) yes
O4 C8 C9 C10 26.2(9) yes
C14 C9 C10 C11 0.1(11) no
C8 C9 C10 C11 -178.7(6) no
C9 C10 C11 C12 0.3(11) no
C10 C11 C12 C13 -0.7(11) no
C11 C12 C13 C14 0.7(11) no
C10 C9 C14 C13 -0.1(10) no
C8 C9 C14 C13 178.7(6) no
C12 C13 C14 C9 -0.3(11) no
O4 C8 C9 C14 -152.5(6) yes

loop_
_cod_related_entry_id
_cod_related_entry_database
_cod_related_entry_code
1 ChemSpider 21186884
